data_2312101
loop_
_publ_author_name
'N&#xe4;ther, Christian'
'Jess, Inke'

_publ_section_title
;
 Syntheses, crystal structures and thermal properties of
 <i>catena</i>-poly[cadmium(II)-di-&#x3bc;-bromido-&#x3bc;-pyridazine-&#x3ba;<sup>2</sup>
 <i>N</i> <sup>1</sup>:<i>N</i> <sup>2</sup>] and
 <i>catena</i>-poly[cadmium(II)-di-&#x3bc;-iodido-&#x3bc;-pyridazine-&#x3ba;<sup>2</sup>
 <i>N</i> <sup>1</sup>:<i>N</i> <sup>2</sup>].
;
_journal_coeditor_code HB8056
_journal_issue 'Pt 4'
_journal_name_full 'Acta crystallographica. Section E, Crystallographic communications'
_journal_page_first 302
_journal_page_last 307
_journal_paper_doi 10.1107/S2056989023002001
_journal_volume 79
_journal_year 2023
_chemical_formula_iupac '[Cd Br2 (C4 H4 N2)]'
_chemical_formula_moiety 'C4 H4 Br2 Cd N2'
_chemical_formula_sum 'C4 H4 Br2 Cd N2'
_chemical_formula_weight 352.31
_chemical_name_systematic <i>catena</i>-Poly[cadmium(II)-di-\m-bromido-\m-pyridazine-\k^2^<i>N</i>^1^:<i>N</i>^2^]
_space_group_crystal_system orthorhombic
_space_group_IT_number 74
_space_group_name_Hall '-I 2b 2'
_space_group_name_H-M_alt 'I m m a'
_atom_sites_solution_hydrogens geom
_atom_sites_solution_primary dual
_audit_creation_method
;
Olex2 1.3-ac4
(compiled 2020.11.27 svn.r5f609507 for Rigaku Oxford Diffraction, GUI svn.r6214)
;
_cell_angle_alpha 90
_cell_angle_beta 90
_cell_angle_gamma 90
_cell_formula_units_Z 4
_cell_length_a 7.2540(2)
_cell_length_b 7.7223(2)
_cell_length_c 13.2910(4)
_cell_measurement_reflns_used 4638
_cell_measurement_temperature 293(2)
_cell_measurement_theta_max 33.2240
_cell_measurement_theta_min 3.0370
_cell_volume 744.53(4)
_computing_cell_refinement
;
CrysAlisPro 1.171.42.67a (Rigaku OD, 2022)
;
_computing_data_collection
;
CrysAlisPro 1.171.42.67a (Rigaku OD, 2022)
;
_computing_data_reduction
;
CrysAlisPro 1.171.42.67a (Rigaku OD, 2022)
;
_computing_molecular_graphics
;
DIAMOND (Brandenburg, 1999)
;
_computing_publication_material
;
Publcif (Westrip, 2010)
;
_computing_structure_refinement
;
<i>SHELXL2016/6</i> (Sheldrick, 2015b)
;
_computing_structure_solution
;
<i>SHELXT2014/4</i> (Sheldrick, 2015a)
;
_diffrn_ambient_temperature 293(2)
_diffrn_detector 'Hybrid Pixel Array Detector'
_diffrn_detector_area_resol_mean 10.0000
_diffrn_measured_fraction_theta_full 1.000
_diffrn_measured_fraction_theta_max 0.945
_diffrn_measurement_device 'four-circle diffractometer'
_diffrn_measurement_device_type 'XtaLAB Synergy, Dualflex, HyPix'
_diffrn_measurement_method '\w scans'
_diffrn_radiation_monochromator mirror
_diffrn_radiation_probe x-ray
_diffrn_radiation_type 'Mo K\a'
_diffrn_radiation_wavelength 0.71073
_diffrn_reflns_av_R_equivalents 0.0390
_diffrn_reflns_av_unetI/netI 0.0167
_diffrn_reflns_limit_h_max 10
_diffrn_reflns_limit_h_min -10
_diffrn_reflns_limit_k_max 11
_diffrn_reflns_limit_k_min -11
_diffrn_reflns_limit_l_max 20
_diffrn_reflns_limit_l_min -19
_diffrn_reflns_number 6952
_diffrn_reflns_theta_full 25.242
_diffrn_reflns_theta_max 33.253
_diffrn_reflns_theta_min 3.051
_diffrn_source 'micro-focus sealed X-ray tube'
_exptl_absorpt_coefficient_mu 13.575
_exptl_absorpt_correction_T_max 1.00000
_exptl_absorpt_correction_T_min 0.58145
_exptl_absorpt_correction_type multi-scan
_exptl_absorpt_process_details
;
(CrysAlisPro; Rigaku OD, 2022)
;
_exptl_crystal_colour colourless
_exptl_crystal_density_diffrn 3.143
_exptl_crystal_description block
_exptl_crystal_F_000 640
_exptl_crystal_size_max 0.08
_exptl_crystal_size_mid 0.06
_exptl_crystal_size_min 0.04
_refine_diff_density_max 1.069
_refine_diff_density_min -0.520
_refine_ls_extinction_method none
_refine_ls_goodness_of_fit_ref 1.160
_refine_ls_hydrogen_treatment constr
_refine_ls_matrix_type full
_refine_ls_number_parameters 29
_refine_ls_number_reflns 769
_refine_ls_number_restraints 0
_refine_ls_restrained_S_all 1.160
_refine_ls_R_factor_all 0.0225
_refine_ls_R_factor_gt 0.0195
_refine_ls_shift/su_max 0.000
_refine_ls_shift/su_mean 0.000
_refine_ls_structure_factor_coef Fsqd
_refine_ls_weighting_details 'w=1/[\s^2^(Fo^2^)+(0.0315P)^2^+0.1910P] where P=(Fo^2^+2Fc^2^)/3'
_refine_ls_weighting_scheme calc
_refine_ls_wR_factor_gt 0.0563
_refine_ls_wR_factor_ref 0.0569
_reflns_number_gt 684
_reflns_number_total 769
_reflns_threshold_expression 'I > 2\s(I)'
_cod_data_source_file hb8056sup1.cif
_cod_data_source_block 1
_cod_database_code 2312101
_shelx_space_group_comment
;
The symmetry employed for this shelxl refinement is uniquely defined
by the following loop, which should always be used as a source of
symmetry information in preference to the above space-group names.
They are only intended as comments.
;

loop_
_space_group_symop_operation_xyz
'x, y, z'
'-x, -y+1/2, z'
'-x, y+1/2, -z'
'x, -y, -z'
'x+1/2, y+1/2, z+1/2'
'-x+1/2, -y+1, z+1/2'
'-x+1/2, y+1, -z+1/2'
'x+1/2, -y+1/2, -z+1/2'
'-x, -y, -z'
'x, y-1/2, -z'
'x, -y-1/2, z'
'-x, y, z'
'-x+1/2, -y+1/2, -z+1/2'
'x+1/2, y, -z+1/2'
'x+1/2, -y, z+1/2'
'-x+1/2, y+1/2, z+1/2'

loop_
_atom_site_type_symbol
_atom_site_label
_atom_site_fract_x
_atom_site_fract_y
_atom_site_fract_z
_atom_site_U_iso_or_equiv
_atom_site_adp_type
_atom_site_calc_flag
_atom_site_occupancy
_atom_site_disorder_assembly
_atom_site_disorder_group
Cd Cd1 0.250000 0.250000 0.250000 0.02829(10) Uani d 1 . .
Br Br1 0.500000 0.49073(3) 0.18013(2) 0.03175(10) Uani d 1 . .
N N1 0.4072(3) 0.250000 0.40756(16) 0.0294(4) Uani d 1 . .
C C1 0.3181(4) 0.250000 0.4947(2) 0.0365(6) Uani d 1 . .
H H1 0.189944 0.250000 0.493718 0.044 Uiso calc 1 . .
C C2 0.4065(4) 0.250000 0.5870(2) 0.0369(6) Uani d 1 . .
H H2 0.340042 0.250000 0.646880 0.044 Uiso calc 1 . .

loop_
_atom_site_aniso_label
_atom_site_aniso_U_11
_atom_site_aniso_U_22
_atom_site_aniso_U_33
_atom_site_aniso_U_12
_atom_site_aniso_U_13
_atom_site_aniso_U_23
Cd1 0.01738(14) 0.04001(17) 0.02748(15) 0.000 -0.00137(9) 0.000
Br1 0.02359(15) 0.03169(16) 0.03996(18) 0.000 0.000 0.00394(10)
N1 0.0203(10) 0.0403(11) 0.0276(11) 0.000 0.0005(9) 0.000
C1 0.0216(13) 0.0565(18) 0.0313(13) 0.000 0.0041(12) 0.000
C2 0.0317(14) 0.0527(16) 0.0262(12) 0.000 0.0042(12) 0.000

loop_
_atom_type_symbol
_atom_type_description
_atom_type_scat_dispersion_real
_atom_type_scat_dispersion_imag
_atom_type_scat_source
C C 0.0033 0.0016 'International Tables Vol C Tables 4.2.6.8 and 6.1.1.4'
H H 0.0000 0.0000 'International Tables Vol C Tables 4.2.6.8 and 6.1.1.4'
Br Br -0.2901 2.4595 'International Tables Vol C Tables 4.2.6.8 and 6.1.1.4'
Cd Cd -0.8075 1.2024 'International Tables Vol C Tables 4.2.6.8 and 6.1.1.4'
N N 0.0061 0.0033 'International Tables Vol C Tables 4.2.6.8 and 6.1.1.4'

loop_
_geom_angle_atom_site_label_1
_geom_angle_atom_site_label_2
_geom_angle_atom_site_label_3
_geom_angle_site_symmetry_1
_geom_angle_site_symmetry_3
_geom_angle
_geom_angle_publ_flag
Br1 Cd1 Br1 . 13 180.0 n
Br1 Cd1 Br1 13 2_655 95.243(9) y
Br1 Cd1 Br1 2_655 14_455 180.0 ?
Br1 Cd1 Br1 13 14_455 84.757(9) y
Br1 Cd1 Br1 . 14_455 95.244(9) ?
Br1 Cd1 Br1 . 2_655 84.756(9) ?
N1 Cd1 Br1 13 2_655 91.08(4) y
N1 Cd1 Br1 . . 88.92(4) y
N1 Cd1 Br1 . 13 91.08(4) ?
N1 Cd1 Br1 13 13 88.92(4) ?
N1 Cd1 Br1 . 14_455 91.08(4) ?
N1 Cd1 Br1 . 2_655 88.92(4) ?
N1 Cd1 Br1 13 . 91.08(4) ?
N1 Cd1 Br1 13 14_455 88.92(4) ?
N1 Cd1 N1 . 13 180.0 ?
Cd1 Br1 Cd1 . 2_655 82.223(7) ?
N1 N1 Cd1 2_655 . 118.58(5) ?
C1 N1 Cd1 . . 122.26(19) ?
C1 N1 N1 . 2_655 119.16(16) ?
N1 C1 H1 . . 118.4 ?
N1 C1 C2 . . 123.3(3) ?
C2 C1 H1 . . 118.4 ?
C1 C2 H2 . . 121.2 ?
C2 C2 C1 2_655 . 117.57(17) ?
C2 C2 H2 2_655 . 121.2 ?

loop_
_geom_bond_atom_site_label_1
_geom_bond_atom_site_label_2
_geom_bond_site_symmetry_2
_geom_bond_distance
_geom_bond_publ_flag
Cd1 Br1 . 2.75806(19) y
Cd1 Br1 14_455 2.75806(19) ?
Cd1 Br1 2_655 2.75806(19) ?
Cd1 Br1 13 2.7581(2) ?
Cd1 N1 . 2.385(2) y
Cd1 N1 13 2.385(2) ?
N1 N1 2_655 1.346(4) ?
N1 C1 . 1.326(4) ?
C1 H1 . 0.9300 ?
C1 C2 . 1.385(4) ?
C2 C2 2_655 1.357(6) ?
C2 H2 . 0.9300 ?

_cod_database_fobs_code 2312101
